data_4342925
loop_
_publ_author_name
'Butschke, Burkhard'
'Fillman, Kathlyn L.'
'Bendikov, Tatyana'
'Shimon, Linda J. W.'
'Diskin-Posner, Yael'
'Leitus, Gregory'
'Gorelsky, Serge I.'
'Neidig, Michael L.'
'Milstein, David'

_publ_section_title
;
 How Innocent are Potentially Redox Non-Innocent Ligands? Electronic
 Structure and Metal Oxidation States in Iron-PNN Complexes as a
 Representative Case Study.
;
_journal_issue 10
_journal_name_full 'Inorganic chemistry'
_journal_page_first 4909
_journal_page_last 4926
_journal_paper_doi 10.1021/acs.inorgchem.5b00509
_journal_volume 54
_journal_year 2015
_chemical_formula_moiety '2(C27 H37 Fe N2 O2 P), 2(B F4), C4 H8 O'
_chemical_formula_sum 'C29 H41 B F4 Fe N2 O2.5 P'
_chemical_formula_weight 631.27
_chemical_name_systematic
; 
 ? 
;
_space_group_IT_number 14
_symmetry_cell_setting monoclinic
_symmetry_space_group_name_Hall '-P 2ybc'
_symmetry_space_group_name_H-M 'P 1 21/c 1'
_atom_sites_solution_hydrogens geom
_atom_sites_solution_primary direct
_atom_sites_solution_secondary difmap
_audit_creation_method SHELXL-97
_cell_angle_alpha 90.00
_cell_angle_beta 114.366(7)
_cell_angle_gamma 90.00
_cell_formula_units_Z 4
_cell_length_a 21.743(4)
_cell_length_b 8.7736(12)
_cell_length_c 18.932(3)
_cell_measurement_reflns_used 13304
_cell_measurement_temperature 100(2)
_cell_measurement_theta_max 25.18
_cell_measurement_theta_min 2.5
_cell_volume 3289.9(9)
_computing_cell_refinement 'Bruker Apex2'
_computing_data_collection 'Bruker Apex2'
_computing_data_reduction 'Bruker Apex2'
_computing_structure_refinement 'SHELXL-97 (Sheldrick, 1997)'
_computing_structure_solution 'SHELXS-97 (Sheldrick, 1990)'
_diffrn_ambient_temperature 100(2)
_diffrn_measured_fraction_theta_full 0.979
_diffrn_measured_fraction_theta_max 0.979
_diffrn_measurement_device_type 'Bruker KappaApexII CCD'
_diffrn_measurement_method 'phi and omega scan'
_diffrn_radiation_monochromator graphite
_diffrn_radiation_source 'fine-focus sealed tube'
_diffrn_radiation_type MoK\a
_diffrn_radiation_wavelength 0.71073
_diffrn_reflns_av_R_equivalents 0.0438
_diffrn_reflns_av_sigmaI/netI 0.0725
_diffrn_reflns_limit_h_max 26
_diffrn_reflns_limit_h_min -14
_diffrn_reflns_limit_k_max 10
_diffrn_reflns_limit_k_min -10
_diffrn_reflns_limit_l_max 17
_diffrn_reflns_limit_l_min -22
_diffrn_reflns_number 12840
_diffrn_reflns_theta_full 25.35
_diffrn_reflns_theta_max 25.35
_diffrn_reflns_theta_min 2.60
_exptl_absorpt_coefficient_mu 0.558
_exptl_absorpt_correction_T_max 0.9889
_exptl_absorpt_correction_T_min 0.8504
_exptl_absorpt_correction_type multi-scan
_exptl_absorpt_process_details 'Bruker SADABS'
_exptl_crystal_colour green
_exptl_crystal_density_diffrn 1.275
_exptl_crystal_density_method 'not measured'
_exptl_crystal_description plate
_exptl_crystal_F_000 1324
_exptl_crystal_size_max 0.30
_exptl_crystal_size_mid 0.26
_exptl_crystal_size_min 0.02
_refine_diff_density_max 1.258
_refine_diff_density_min -0.536
_refine_diff_density_rms 0.095
_refine_ls_extinction_method none
_refine_ls_goodness_of_fit_ref 1.015
_refine_ls_hydrogen_treatment constr
_refine_ls_matrix_type full
_refine_ls_number_parameters 373
_refine_ls_number_reflns 5900
_refine_ls_number_restraints 2
_refine_ls_restrained_S_all 1.015
_refine_ls_R_factor_all 0.0976
_refine_ls_R_factor_gt 0.0598
_refine_ls_shift/su_max 0.001
_refine_ls_shift/su_mean 0.000
_refine_ls_structure_factor_coef Fsqd
_refine_ls_weighting_details 'calc w=1/[\s^2^(Fo^2^)+(0.1062P)^2^+2.8507P] where P=(Fo^2^+2Fc^2^)/3'
_refine_ls_weighting_scheme calc
_refine_ls_wR_factor_gt 0.1586
_refine_ls_wR_factor_ref 0.1835
_reflns_number_gt 4027
_reflns_number_total 5900
_reflns_threshold_expression >2sigma(I)
_cod_data_source_file ic5b00509_si_002.cif
_cod_data_source_block compound3
_cod_depositor_comments 'Adding full bibliography for 4342923--4342928.cif.'
_cod_original_sg_symbol_H-M P2(1)/c
_cod_original_formula_sum 'C29 H41 B F4 Fe N2 O2.50 P'
_cod_database_code 4342925

loop_
_symmetry_equiv_pos_as_xyz
'x, y, z'
'-x, y+1/2, -z+1/2'
'-x, -y, -z'
'x, -y-1/2, z-1/2'

loop_
_atom_site_label
_atom_site_type_symbol
_atom_site_fract_x
_atom_site_fract_y
_atom_site_fract_z
_atom_site_U_iso_or_equiv
_atom_site_adp_type
_atom_site_occupancy
_atom_site_symmetry_multiplicity
_atom_site_calc_flag
_atom_site_refinement_flags
Fe1 Fe 0.26678(3) 0.31224(7) 0.32391(3) 0.0203(2) Uani 1 1 d .
P1 P 0.34541(5) 0.41917(12) 0.29036(6) 0.0183(3) Uani 1 1 d .
N1 N 0.34717(16) 0.2280(4) 0.40971(19) 0.0194(8) Uani 1 1 d .
N2 N 0.22539(17) 0.1428(4) 0.3591(2) 0.0233(8) Uani 1 1 d .
C1 C 0.41733(19) 0.4150(5) 0.3857(2) 0.0211(9) Uani 1 1 d .
H1A H 0.4600 0.4055 0.3790 0.025 Uiso 1 1 calc R
H1B H 0.4190 0.5111 0.4138 0.025 Uiso 1 1 calc R
C2 C 0.40992(19) 0.2825(5) 0.4314(2) 0.0189(9) Uani 1 1 d .
C3 C 0.46411(19) 0.2183(5) 0.4935(2) 0.0203(9) Uani 1 1 d .
H3 H 0.5083 0.2585 0.5088 0.024 Uiso 1 1 calc R
C4 C 0.4530(2) 0.0963(5) 0.5321(2) 0.0223(9) Uani 1 1 d .
H4 H 0.4893 0.0531 0.5752 0.027 Uiso 1 1 calc R
C5 C 0.3884(2) 0.0360(5) 0.5081(2) 0.0231(9) Uani 1 1 d .
H5 H 0.3804 -0.0504 0.5333 0.028 Uiso 1 1 calc R
C6 C 0.3359(2) 0.1049(5) 0.4465(2) 0.0184(9) Uani 1 1 d .
C7 C 0.2657(2) 0.0578(5) 0.4154(2) 0.0238(9) Uani 1 1 d .
C8 C 0.2444(2) -0.0753(5) 0.4484(3) 0.0302(11) Uani 1 1 d .
H8A H 0.2456 -0.0480 0.4992 0.045 Uiso 1 1 calc R
H8B H 0.2751 -0.1608 0.4543 0.045 Uiso 1 1 calc R
H8C H 0.1983 -0.1048 0.4135 0.045 Uiso 1 1 calc R
C9 C 0.3407(2) 0.6239(5) 0.2595(2) 0.0237(9) Uani 1 1 d .
C10 C 0.3071(2) 0.7149(5) 0.3029(3) 0.0354(12) Uani 1 1 d .
H10A H 0.3310 0.6964 0.3587 0.053 Uiso 1 1 calc R
H10B H 0.2599 0.6829 0.2853 0.053 Uiso 1 1 calc R
H10C H 0.3089 0.8239 0.2924 0.053 Uiso 1 1 calc R
C11 C 0.2971(2) 0.6408(6) 0.1723(3) 0.0341(11) Uani 1 1 d .
H11A H 0.2543 0.5863 0.1587 0.051 Uiso 1 1 calc R
H11B H 0.3211 0.5979 0.1430 0.051 Uiso 1 1 calc R
H11C H 0.2879 0.7490 0.1594 0.051 Uiso 1 1 calc R
C12 C 0.4115(2) 0.6924(5) 0.2802(3) 0.0282(10) Uani 1 1 d .
H12A H 0.4070 0.7983 0.2621 0.042 Uiso 1 1 calc R
H12B H 0.4349 0.6329 0.2549 0.042 Uiso 1 1 calc R
H12C H 0.4376 0.6895 0.3365 0.042 Uiso 1 1 calc R
C13 C 0.3701(2) 0.2914(5) 0.2268(2) 0.0237(9) Uani 1 1 d .
C14 C 0.4275(2) 0.3545(5) 0.2085(3) 0.0270(10) Uani 1 1 d .
H14A H 0.4670 0.3748 0.2570 0.040 Uiso 1 1 calc R
H14B H 0.4129 0.4494 0.1789 0.040 Uiso 1 1 calc R
H14C H 0.4395 0.2798 0.1777 0.040 Uiso 1 1 calc R
C15 C 0.3081(2) 0.2569(6) 0.1511(3) 0.0343(11) Uani 1 1 d .
H15A H 0.2897 0.3525 0.1238 0.051 Uiso 1 1 calc R
H15B H 0.2737 0.2052 0.1632 0.051 Uiso 1 1 calc R
H15C H 0.3215 0.1911 0.1181 0.051 Uiso 1 1 calc R
C16 C 0.3945(2) 0.1390(5) 0.2696(3) 0.0304(11) Uani 1 1 d .
H16A H 0.4051 0.0681 0.2362 0.046 Uiso 1 1 calc R
H16B H 0.3588 0.0954 0.2824 0.046 Uiso 1 1 calc R
H16C H 0.4349 0.1564 0.3174 0.046 Uiso 1 1 calc R
C17 C 0.1530(2) 0.1219(5) 0.3305(3) 0.0271(10) Uani 1 1 d .
C18 C 0.1189(2) 0.0485(5) 0.2594(3) 0.0318(11) Uani 1 1 d .
C19 C 0.0492(2) 0.0354(6) 0.2320(3) 0.0414(13) Uani 1 1 d .
H19 H 0.0250 -0.0161 0.1844 0.050 Uiso 1 1 calc R
C20 C 0.0137(2) 0.0955(7) 0.2724(3) 0.0451(14) Uani 1 1 d .
C21 C 0.0497(2) 0.1662(6) 0.3426(3) 0.0421(13) Uani 1 1 d .
H21 H 0.0260 0.2061 0.3709 0.050 Uiso 1 1 calc R
C22 C 0.1193(2) 0.1810(6) 0.3731(3) 0.0334(11) Uani 1 1 d .
C23 C 0.1557(2) -0.0189(6) 0.2148(3) 0.0399(13) Uani 1 1 d .
H23A H 0.1919 0.0503 0.2171 0.060 Uiso 1 1 calc R
H23B H 0.1240 -0.0337 0.1606 0.060 Uiso 1 1 calc R
H23C H 0.1752 -0.1174 0.2376 0.060 Uiso 1 1 calc R
C24 C -0.0630(3) 0.0803(9) 0.2403(4) 0.068(2) Uani 1 1 d .
H24A H -0.0776 0.0949 0.2824 0.103 Uiso 1 1 calc R
H24B H -0.0765 -0.0214 0.2179 0.103 Uiso 1 1 calc R
H24C H -0.0841 0.1577 0.2002 0.103 Uiso 1 1 calc R
C25 C 0.1552(3) 0.2544(7) 0.4511(3) 0.0425(13) Uani 1 1 d .
H25A H 0.1271 0.3365 0.4571 0.064 Uiso 1 1 calc R
H25B H 0.1983 0.2967 0.4554 0.064 Uiso 1 1 calc R
H25C H 0.1635 0.1781 0.4919 0.064 Uiso 1 1 calc R
C26 C 0.2007(2) 0.3497(5) 0.2328(3) 0.0270(10) Uani 1 1 d .
C27 C 0.2444(2) 0.4698(5) 0.3717(3) 0.0279(10) Uani 1 1 d .
O1 O 0.15805(16) 0.3784(4) 0.17397(19) 0.0404(9) Uani 1 1 d .
O2 O 0.22434(16) 0.5626(4) 0.3972(2) 0.0367(8) Uani 1 1 d .
O3 O 0.0344(2) 0.7090(6) 0.5453(3) 0.0158(11) Uiso 0.50 1 d PD
C28 C 0.0906(7) 0.8018(16) 0.5554(8) 0.072(4) Uiso 0.50 1 d PD
H28A H 0.0914 0.8905 0.5881 0.086 Uiso 0.50 1 calc PR
H28B H 0.1326 0.7429 0.5828 0.086 Uiso 0.50 1 calc PR
C29 C 0.0884(7) 0.8524(18) 0.4858(8) 0.073(4) Uiso 0.50 1 d PD
H29A H 0.1209 0.7958 0.4712 0.087 Uiso 0.50 1 calc PR
H29B H 0.0988 0.9627 0.4880 0.087 Uiso 0.50 1 calc PR
C30 C 0.0116(6) 0.8188(14) 0.4254(7) 0.055(3) Uiso 0.50 1 d PD
H30A H -0.0171 0.9107 0.4162 0.066 Uiso 0.50 1 calc PR
H30B H 0.0093 0.7800 0.3753 0.066 Uiso 0.50 1 calc PR
C31 C -0.0068(4) 0.7058(10) 0.4661(5) 0.030(2) Uiso 0.50 1 d PD
H31A H -0.0543 0.7217 0.4581 0.036 Uiso 0.50 1 calc PR
H31B H -0.0036 0.6042 0.4451 0.036 Uiso 0.50 1 calc PR
B1 B 0.3932(2) 0.8858(6) 0.0711(3) 0.0260(11) Uani 1 1 d .
F1 F 0.33146(14) 0.8981(4) 0.07408(17) 0.0472(8) Uani 1 1 d .
F2 F 0.43045(15) 0.7659(3) 0.11749(15) 0.0417(7) Uani 1 1 d .
F3 F 0.38383(15) 0.8530(4) -0.00488(15) 0.0448(8) Uani 1 1 d .
F4 F 0.42925(15) 1.0193(3) 0.0954(2) 0.0525(9) Uani 1 1 d .

loop_
_atom_site_aniso_label
_atom_site_aniso_U_11
_atom_site_aniso_U_22
_atom_site_aniso_U_33
_atom_site_aniso_U_23
_atom_site_aniso_U_13
_atom_site_aniso_U_12
Fe1 0.0204(3) 0.0184(3) 0.0203(3) 0.0033(3) 0.0068(2) -0.0004(2)
P1 0.0194(5) 0.0164(6) 0.0178(6) 0.0023(4) 0.0062(4) 0.0015(4)
N1 0.0235(17) 0.0175(19) 0.0188(18) 0.0011(14) 0.0103(14) 0.0029(14)
N2 0.0242(17) 0.0207(19) 0.0234(19) 0.0005(16) 0.0082(15) -0.0008(15)
C1 0.0222(19) 0.020(2) 0.020(2) 0.0029(18) 0.0078(17) -0.0016(17)
C2 0.0212(19) 0.019(2) 0.015(2) -0.0032(17) 0.0062(16) 0.0021(16)
C3 0.0198(19) 0.020(2) 0.020(2) -0.0011(17) 0.0072(16) 0.0030(16)
C4 0.025(2) 0.024(2) 0.018(2) -0.0002(18) 0.0079(17) 0.0069(18)
C5 0.034(2) 0.017(2) 0.021(2) 0.0017(18) 0.0136(18) 0.0065(18)
C6 0.028(2) 0.014(2) 0.015(2) 0.0009(17) 0.0106(17) 0.0017(17)
C7 0.028(2) 0.023(2) 0.021(2) -0.0005(19) 0.0107(18) 0.0016(18)
C8 0.033(2) 0.023(3) 0.036(3) 0.006(2) 0.016(2) -0.0041(19)
C9 0.025(2) 0.020(2) 0.026(2) 0.0076(19) 0.0104(18) 0.0031(17)
C10 0.040(3) 0.018(2) 0.054(3) 0.007(2) 0.025(2) 0.004(2)
C11 0.032(2) 0.032(3) 0.035(3) 0.015(2) 0.011(2) 0.004(2)
C12 0.029(2) 0.021(2) 0.035(3) 0.007(2) 0.0130(19) -0.0002(19)
C13 0.029(2) 0.023(2) 0.019(2) -0.0003(18) 0.0096(18) 0.0023(18)
C14 0.030(2) 0.029(3) 0.026(2) 0.004(2) 0.0158(19) 0.0019(19)
C15 0.033(2) 0.036(3) 0.031(3) -0.009(2) 0.010(2) -0.001(2)
C16 0.047(3) 0.021(2) 0.031(3) 0.000(2) 0.023(2) 0.005(2)
C17 0.022(2) 0.023(2) 0.033(3) 0.004(2) 0.0072(19) -0.0046(18)
C18 0.027(2) 0.025(3) 0.038(3) 0.006(2) 0.008(2) -0.0021(19)
C19 0.033(3) 0.034(3) 0.044(3) 0.003(2) 0.003(2) -0.007(2)
C20 0.025(2) 0.052(4) 0.057(4) 0.011(3) 0.015(2) -0.004(2)
C21 0.030(2) 0.047(3) 0.055(3) 0.011(3) 0.023(2) 0.000(2)
C22 0.030(2) 0.033(3) 0.038(3) 0.006(2) 0.016(2) -0.004(2)
C23 0.035(2) 0.030(3) 0.046(3) -0.009(2) 0.007(2) -0.001(2)
C24 0.027(3) 0.083(5) 0.085(5) 0.009(4) 0.013(3) -0.005(3)
C25 0.042(3) 0.050(3) 0.041(3) 0.001(3) 0.022(2) 0.001(3)
C26 0.026(2) 0.025(2) 0.033(3) 0.001(2) 0.015(2) -0.0044(19)
C27 0.021(2) 0.025(3) 0.036(3) 0.004(2) 0.0097(19) -0.0036(19)
O1 0.0295(17) 0.051(2) 0.0307(19) 0.0064(17) 0.0025(15) 0.0005(16)
O2 0.0360(17) 0.032(2) 0.047(2) -0.0082(16) 0.0221(16) 0.0017(15)
B1 0.031(2) 0.022(3) 0.026(3) -0.001(2) 0.013(2) -0.005(2)
F1 0.0400(16) 0.055(2) 0.0557(19) 0.0015(16) 0.0286(14) -0.0056(14)
F2 0.0536(17) 0.0327(16) 0.0305(15) 0.0040(13) 0.0092(13) 0.0000(13)
F3 0.0563(18) 0.054(2) 0.0274(15) 0.0079(14) 0.0209(14) 0.0053(15)
F4 0.0444(16) 0.0269(16) 0.087(2) -0.0129(16) 0.0277(17) -0.0076(13)

loop_
_atom_type_symbol
_atom_type_description
_atom_type_scat_dispersion_real
_atom_type_scat_dispersion_imag
_atom_type_scat_source
C C 0.0033 0.0016 'International Tables Vol C Tables 4.2.6.8 and 6.1.1.4'
H H 0.0000 0.0000 'International Tables Vol C Tables 4.2.6.8 and 6.1.1.4'
N N 0.0061 0.0033 'International Tables Vol C Tables 4.2.6.8 and 6.1.1.4'
O O 0.0106 0.0060 'International Tables Vol C Tables 4.2.6.8 and 6.1.1.4'
B B 0.0013 0.0007 'International Tables Vol C Tables 4.2.6.8 and 6.1.1.4'
F F 0.0171 0.0103 'International Tables Vol C Tables 4.2.6.8 and 6.1.1.4'
P P 0.1023 0.0942 'International Tables Vol C Tables 4.2.6.8 and 6.1.1.4'
Fe Fe 0.3463 0.8444 'International Tables Vol C Tables 4.2.6.8 and 6.1.1.4'

loop_
_geom_angle_atom_site_label_1
_geom_angle_atom_site_label_2
_geom_angle_atom_site_label_3
_geom_angle
C26 Fe1 C27 93.9(2)
C26 Fe1 N1 164.43(18)
C27 Fe1 N1 101.66(17)
C26 Fe1 N2 99.67(17)
C27 Fe1 N2 98.63(17)
N1 Fe1 N2 79.27(14)
C26 Fe1 P1 93.10(14)
C27 Fe1 P1 102.25(14)
N1 Fe1 P1 82.59(10)
N2 Fe1 P1 154.67(11)
C1 P1 C13 105.36(19)
C1 P1 C9 103.83(19)
C13 P1 C9 111.4(2)
C1 P1 Fe1 98.74(13)
C13 P1 Fe1 112.45(14)
C9 P1 Fe1 122.30(14)
C2 N1 C6 120.1(3)
C2 N1 Fe1 124.2(3)
C6 N1 Fe1 115.7(3)
C7 N2 C17 119.6(4)
C7 N2 Fe1 117.3(3)
C17 N2 Fe1 122.7(3)
C2 C1 P1 109.4(3)
C2 C1 H1A 109.8
P1 C1 H1A 109.8
C2 C1 H1B 109.8
P1 C1 H1B 109.8
H1A C1 H1B 108.2
N1 C2 C3 120.9(4)
N1 C2 C1 116.0(3)
C3 C2 C1 123.1(4)
C4 C3 C2 119.3(4)
C4 C3 H3 120.3
C2 C3 H3 120.3
C3 C4 C5 119.9(4)
C3 C4 H4 120.0
C5 C4 H4 120.0
C4 C5 C6 118.6(4)
C4 C5 H5 120.7
C6 C5 H5 120.7
N1 C6 C5 121.1(4)
N1 C6 C7 113.5(3)
C5 C6 C7 125.4(4)
N2 C7 C6 114.2(4)
N2 C7 C8 125.1(4)
C6 C7 C8 120.7(4)
C7 C8 H8A 109.5
C7 C8 H8B 109.5
H8A C8 H8B 109.5
C7 C8 H8C 109.5
H8A C8 H8C 109.5
H8B C8 H8C 109.5
C10 C9 C11 107.8(4)
C10 C9 C12 107.9(4)
C11 C9 C12 110.1(4)
C10 C9 P1 108.0(3)
C11 C9 P1 110.9(3)
C12 C9 P1 111.9(3)
C9 C10 H10A 109.5
C9 C10 H10B 109.5
H10A C10 H10B 109.5
C9 C10 H10C 109.5
H10A C10 H10C 109.5
H10B C10 H10C 109.5
C9 C11 H11A 109.5
C9 C11 H11B 109.5
H11A C11 H11B 109.5
C9 C11 H11C 109.5
H11A C11 H11C 109.5
H11B C11 H11C 109.5
C9 C12 H12A 109.5
C9 C12 H12B 109.5
H12A C12 H12B 109.5
C9 C12 H12C 109.5
H12A C12 H12C 109.5
H12B C12 H12C 109.5
C14 C13 C15 110.0(4)
C14 C13 C16 107.3(3)
C15 C13 C16 107.3(4)
C14 C13 P1 113.9(3)
C15 C13 P1 110.0(3)
C16 C13 P1 108.0(3)
C13 C14 H14A 109.5
C13 C14 H14B 109.5
H14A C14 H14B 109.5
C13 C14 H14C 109.5
H14A C14 H14C 109.5
H14B C14 H14C 109.5
C13 C15 H15A 109.5
C13 C15 H15B 109.5
H15A C15 H15B 109.5
C13 C15 H15C 109.5
H15A C15 H15C 109.5
H15B C15 H15C 109.5
C13 C16 H16A 109.5
C13 C16 H16B 109.5
H16A C16 H16B 109.5
C13 C16 H16C 109.5
H16A C16 H16C 109.5
H16B C16 H16C 109.5
C22 C17 C18 122.2(4)
C22 C17 N2 119.1(4)
C18 C17 N2 118.7(4)
C19 C18 C17 117.4(5)
C19 C18 C23 120.6(4)
C17 C18 C23 122.0(4)
C18 C19 C20 121.9(5)
C18 C19 H19 119.0
C20 C19 H19 119.0
C21 C20 C19 118.4(4)
C21 C20 C24 121.0(5)
C19 C20 C24 120.6(5)
C20 C21 C22 122.1(5)
C20 C21 H21 118.9
C22 C21 H21 118.9
C21 C22 C17 117.9(5)
C21 C22 C25 119.0(5)
C17 C22 C25 123.1(4)
C18 C23 H23A 109.5
C18 C23 H23B 109.5
H23A C23 H23B 109.5
C18 C23 H23C 109.5
H23A C23 H23C 109.5
H23B C23 H23C 109.5
C20 C24 H24A 109.5
C20 C24 H24B 109.5
H24A C24 H24B 109.5
C20 C24 H24C 109.5
H24A C24 H24C 109.5
H24B C24 H24C 109.5
C22 C25 H25A 109.5
C22 C25 H25B 109.5
H25A C25 H25B 109.5
C22 C25 H25C 109.5
H25A C25 H25C 109.5
H25B C25 H25C 109.5
O1 C26 Fe1 178.0(4)
O2 C27 Fe1 173.3(4)
C31 O3 C28 107.1(8)
C29 C28 O3 111.8(11)
C29 C28 H28A 109.3
O3 C28 H28A 109.3
C29 C28 H28B 109.3
O3 C28 H28B 109.3
H28A C28 H28B 107.9
C28 C29 C30 103.6(11)
C28 C29 H29A 111.0
C30 C29 H29A 111.0
C28 C29 H29B 111.0
C30 C29 H29B 111.0
H29A C29 H29B 109.0
C31 C30 C29 100.7(9)
C31 C30 H30A 111.6
C29 C30 H30A 111.6
C31 C30 H30B 111.6
C29 C30 H30B 111.6
H30A C30 H30B 109.4
O3 C31 C30 111.8(8)
O3 C31 H31A 109.3
C30 C31 H31A 109.3
O3 C31 H31B 109.3
C30 C31 H31B 109.3
H31A C31 H31B 107.9
F1 B1 F4 110.6(4)
F1 B1 F2 110.9(4)
F4 B1 F2 109.2(4)
F1 B1 F3 109.2(4)
F4 B1 F3 109.8(4)
F2 B1 F3 107.1(4)

loop_
_geom_bond_atom_site_label_1
_geom_bond_atom_site_label_2
_geom_bond_distance
Fe1 C26 1.761(5)
Fe1 C27 1.825(5)
Fe1 N1 1.974(3)
Fe1 N2 1.990(4)
Fe1 P1 2.2589(12)
P1 C1 1.837(4)
P1 C13 1.877(4)
P1 C9 1.878(4)
N1 C2 1.340(5)
N1 C6 1.361(5)
N2 C7 1.299(5)
N2 C17 1.450(5)
C1 C2 1.498(6)
C1 H1A 0.9900
C1 H1B 0.9900
C2 C3 1.394(5)
C3 C4 1.374(6)
C3 H3 0.9500
C4 C5 1.388(6)
C4 H4 0.9500
C5 C6 1.389(5)
C5 H5 0.9500
C6 C7 1.452(6)
C7 C8 1.486(6)
C8 H8A 0.9800
C8 H8B 0.9800
C8 H8C 0.9800
C9 C10 1.530(6)
C9 C11 1.535(6)
C9 C12 1.545(6)
C10 H10A 0.9800
C10 H10B 0.9800
C10 H10C 0.9800
C11 H11A 0.9800
C11 H11B 0.9800
C11 H11C 0.9800
C12 H12A 0.9800
C12 H12B 0.9800
C12 H12C 0.9800
C13 C14 1.531(6)
C13 C15 1.539(6)
C13 C16 1.540(6)
C14 H14A 0.9800
C14 H14B 0.9800
C14 H14C 0.9800
C15 H15A 0.9800
C15 H15B 0.9800
C15 H15C 0.9800
C16 H16A 0.9800
C16 H16B 0.9800
C16 H16C 0.9800
C17 C22 1.393(7)
C17 C18 1.397(6)
C18 C19 1.391(6)
C18 C23 1.504(7)
C19 C20 1.395(8)
C19 H19 0.9500
C20 C21 1.381(8)
C20 C24 1.527(7)
C21 C22 1.386(6)
C21 H21 0.9500
C22 C25 1.501(7)
C23 H23A 0.9800
C23 H23B 0.9800
C23 H23C 0.9800
C24 H24A 0.9800
C24 H24B 0.9800
C24 H24C 0.9800
C25 H25A 0.9800
C25 H25B 0.9800
C25 H25C 0.9800
C26 O1 1.146(5)
C27 O2 1.122(5)
O3 C31 1.393(9)
O3 C28 1.413(12)
C28 C29 1.374(15)
C28 H28A 0.9900
C28 H28B 0.9900
C29 C30 1.616(17)
C29 H29A 0.9900
C29 H29B 0.9900
C30 C31 1.411(13)
C30 H30A 0.9900
C30 H30B 0.9900
C31 H31A 0.9900
C31 H31B 0.9900
B1 F1 1.371(6)
B1 F4 1.378(6)
B1 F2 1.395(6)
B1 F3 1.397(6)

loop_
_geom_torsion_atom_site_label_1
_geom_torsion_atom_site_label_2
_geom_torsion_atom_site_label_3
_geom_torsion_atom_site_label_4
_geom_torsion
C26 Fe1 P1 C1 172.0(2)
C27 Fe1 P1 C1 77.4(2)
N1 Fe1 P1 C1 -23.03(17)
N2 Fe1 P1 C1 -67.5(3)
C26 Fe1 P1 C13 -77.3(2)
C27 Fe1 P1 C13 -171.9(2)
N1 Fe1 P1 C13 87.67(17)
N2 Fe1 P1 C13 43.2(3)
C26 Fe1 P1 C9 59.5(2)
C27 Fe1 P1 C9 -35.2(2)
N1 Fe1 P1 C9 -135.57(19)
N2 Fe1 P1 C9 180.0(3)
C26 Fe1 N1 C2 92.2(7)
C27 Fe1 N1 C2 -83.6(4)
N2 Fe1 N1 C2 179.7(4)
P1 Fe1 N1 C2 17.5(3)
C26 Fe1 N1 C6 -86.5(7)
C27 Fe1 N1 C6 97.7(3)
N2 Fe1 N1 C6 1.0(3)
P1 Fe1 N1 C6 -161.2(3)
C26 Fe1 N2 C7 162.3(3)
C27 Fe1 N2 C7 -102.3(3)
N1 Fe1 N2 C7 -1.9(3)
P1 Fe1 N2 C7 43.1(5)
C26 Fe1 N2 C17 -24.5(4)
C27 Fe1 N2 C17 71.0(4)
N1 Fe1 N2 C17 171.3(4)
P1 Fe1 N2 C17 -143.7(3)
C13 P1 C1 C2 -86.6(3)
C9 P1 C1 C2 156.1(3)
Fe1 P1 C1 C2 29.7(3)
C6 N1 C2 C3 -2.3(6)
Fe1 N1 C2 C3 179.0(3)
C6 N1 C2 C1 178.1(3)
Fe1 N1 C2 C1 -0.6(5)
P1 C1 C2 N1 -21.9(5)
P1 C1 C2 C3 158.5(3)
N1 C2 C3 C4 0.8(6)
C1 C2 C3 C4 -179.7(4)
C2 C3 C4 C5 1.5(6)
C3 C4 C5 C6 -2.1(6)
C2 N1 C6 C5 1.6(6)
Fe1 N1 C6 C5 -179.6(3)
C2 N1 C6 C7 -178.9(4)
Fe1 N1 C6 C7 -0.1(4)
C4 C5 C6 N1 0.6(6)
C4 C5 C6 C7 -178.9(4)
C17 N2 C7 C6 -171.1(4)
Fe1 N2 C7 C6 2.4(5)
C17 N2 C7 C8 7.8(7)
Fe1 N2 C7 C8 -178.8(3)
N1 C6 C7 N2 -1.5(5)
C5 C6 C7 N2 178.0(4)
N1 C6 C7 C8 179.6(4)
C5 C6 C7 C8 -0.9(7)
C1 P1 C9 C10 -78.2(3)
C13 P1 C9 C10 168.9(3)
Fe1 P1 C9 C10 31.7(3)
C1 P1 C9 C11 163.9(3)
C13 P1 C9 C11 50.9(3)
Fe1 P1 C9 C11 -86.2(3)
C1 P1 C9 C12 40.5(4)
C13 P1 C9 C12 -72.4(4)
Fe1 P1 C9 C12 150.4(3)
C1 P1 C13 C14 -68.7(3)
C9 P1 C13 C14 43.3(3)
Fe1 P1 C13 C14 -175.2(3)
C1 P1 C13 C15 167.3(3)
C9 P1 C13 C15 -80.8(3)
Fe1 P1 C13 C15 60.8(3)
C1 P1 C13 C16 50.4(3)
C9 P1 C13 C16 162.4(3)
Fe1 P1 C13 C16 -56.1(3)
C7 N2 C17 C22 77.5(6)
Fe1 N2 C17 C22 -95.6(5)
C7 N2 C17 C18 -105.1(5)
Fe1 N2 C17 C18 81.8(5)
C22 C17 C18 C19 -0.2(7)
N2 C17 C18 C19 -177.6(4)
C22 C17 C18 C23 -178.2(5)
N2 C17 C18 C23 4.5(7)
C17 C18 C19 C20 1.4(7)
C23 C18 C19 C20 179.4(5)
C18 C19 C20 C21 -1.8(8)
C18 C19 C20 C24 179.5(5)
C19 C20 C21 C22 1.0(8)
C24 C20 C21 C22 179.7(5)
C20 C21 C22 C17 0.1(8)
C20 C21 C22 C25 -177.9(5)
C18 C17 C22 C21 -0.5(7)
N2 C17 C22 C21 176.8(4)
C18 C17 C22 C25 177.4(5)
N2 C17 C22 C25 -5.3(7)
N1 Fe1 C26 O1 -134(11)
N2 Fe1 C26 O1 141(12)
P1 Fe1 C26 O1 -61(12)
C26 Fe1 C27 O2 42(4)
N1 Fe1 C27 O2 -139(4)
N2 Fe1 C27 O2 -58(4)
P1 Fe1 C27 O2 136(4)
C31 O3 C28 C29 -2.7(15)
O3 C28 C29 C30 14.9(16)
C28 C29 C30 C31 -21.3(14)
C28 O3 C31 C30 -13.3(11)
C29 C30 C31 O3 20.9(12)
